data_4002208
loop_
_publ_author_name
'Levchenko, Tetyana I.'
'K\"ubel, Christian'
'Wang, Di'
'Khalili Najafabadi, Bahareh'
'Huang, Yining'
'Corrigan, John F.'

_publ_section_title
;
 Controlled Solvothermal Routes to Hierarchical 3D Superparticles of
 Nanoscopic CdS
;
_journal_issue 10
_journal_name_full 'Chemistry of Materials'
_journal_page_first 3666
_journal_paper_doi 10.1021/acs.chemmater.5b00586
_journal_volume 27
_journal_year 2015
_chemical_formula_sum 'C240 Cd54 O4 S80'
_chemical_formula_weight 11580.83
_space_group_crystal_system cubic
_space_group_IT_number 215
_space_group_name_Hall 'P -4 2 3'
_space_group_name_H-M_alt 'P -4 3 m'
_symmetry_space_group_name_Hall 'P -4 2 3'
_symmetry_space_group_name_H-M 'P -4 3 m'
_atom_sites_solution_primary dual
_atom_sites_solution_secondary difmap
_audit_creation_method SHELXL-2014/6
_cell_angle_alpha 90
_cell_angle_beta 90
_cell_angle_gamma 90
_cell_formula_units_Z 1
_cell_length_a 23.976(8)
_cell_length_b 23.976
_cell_length_c 23.976
_cell_measurement_reflns_used 9369
_cell_measurement_temperature 110
_cell_measurement_theta_max 22.91
_cell_measurement_theta_min 2.55
_cell_volume 13783(5)
_computing_cell_refinement SAINT
_computing_data_collection Apex2
_computing_data_reduction SAINT
_computing_molecular_graphics NRCVAX
_computing_publication_material cif2tables.py
_computing_structure_refinement SHELXL-2014
_computing_structure_solution SHELXT
_diffrn_ambient_temperature 110
_diffrn_detector 'CCD plate'
_diffrn_detector_type 'Bruker Apex2'
_diffrn_measured_fraction_theta_full 0.779
_diffrn_measured_fraction_theta_max 0.995
_diffrn_measurement_device '\k-geometry diffractometer'
_diffrn_measurement_device_type 'Bruker Kappa Axis Apex2'
_diffrn_measurement_method 'phi and omega scans'
_diffrn_radiation_type MoK\a
_diffrn_radiation_wavelength 0.71073
_diffrn_reflns_av_R_equivalents 0.0745
_diffrn_reflns_av_unetI/netI 0.0150
_diffrn_reflns_laue_measured_fraction_full 0.779
_diffrn_reflns_laue_measured_fraction_max 0.995
_diffrn_reflns_limit_h_max 26
_diffrn_reflns_limit_h_min -26
_diffrn_reflns_limit_k_max 26
_diffrn_reflns_limit_k_min -26
_diffrn_reflns_limit_l_max 26
_diffrn_reflns_limit_l_min -26
_diffrn_reflns_number 239317
_diffrn_reflns_point_group_measured_fraction_full 0.775
_diffrn_reflns_point_group_measured_fraction_max 0.997
_diffrn_reflns_theta_full 25.242
_diffrn_reflns_theta_max 23.018
_diffrn_reflns_theta_min 2.686
_diffrn_source 'sealed tube'
_exptl_absorpt_coefficient_mu 2.359
_exptl_absorpt_correction_T_max 0.7449
_exptl_absorpt_correction_T_min 0.6576
_exptl_absorpt_correction_type multi-scan
_exptl_absorpt_process_details SADABS
_exptl_crystal_colour colourless
_exptl_crystal_density_diffrn 1.395
_exptl_crystal_description cubic
_exptl_crystal_F_000 5344
_exptl_crystal_size_max 0.100
_exptl_crystal_size_mid 0.091
_exptl_crystal_size_min 0.072
_refine_diff_density_max 2.441
_refine_diff_density_min -1.001
_refine_diff_density_rms 0.167
_refine_ls_abs_structure_details
;
 Refined as an inversion twin.
;
_refine_ls_abs_structure_Flack 0.31(19)
_refine_ls_extinction_method none
_refine_ls_goodness_of_fit_ref 1.080
_refine_ls_hydrogen_treatment undef
_refine_ls_matrix_type full
_refine_ls_number_parameters 102
_refine_ls_number_reflns 3595
_refine_ls_number_restraints 2
_refine_ls_restrained_S_all 1.080
_refine_ls_R_factor_all 0.1140
_refine_ls_R_factor_gt 0.0752
_refine_ls_shift/su_max 0.003
_refine_ls_shift/su_mean 0.000
_refine_ls_structure_factor_coef Fsqd
_refine_ls_weighting_details 'w=1/[\s^2^(Fo^2^)+(0.1684P)^2^+108.2130P] where P=(Fo^2^+2Fc^2^)/3'
_refine_ls_weighting_scheme calc
_refine_ls_wR_factor_gt 0.2368
_refine_ls_wR_factor_ref 0.3065
_reflns_Friedel_coverage 0.851
_reflns_friedel_fraction_full 0.771
_reflns_friedel_fraction_max 0.998
_reflns_number_gt 2266
_reflns_number_total 3595
_reflns_threshold_expression 'I > 2\s(I)'
_cod_data_source_file cm5b00586_si_002.cif
_cod_data_source_block b14170
_cod_original_cell_volume 13783(13)
_cod_database_code 4002208
_shelx_space_group_comment
;
The symmetry employed for this shelxl refinement is uniquely defined
by the following loop, which should always be used as a source of
symmetry information in preference to the above space-group names.
They are only intended as comments.
;
_shelx_estimated_absorpt_t_min 0.798
_shelx_estimated_absorpt_t_max 0.848
_shelxl_version_number 2014/6

loop_
_space_group_symop_operation_xyz
'x, y, z'
'y, -x, -z'
'-x, -y, z'
'-y, x, -z'
'x, -y, -z'
'-y, -x, z'
'-x, y, -z'
'y, x, z'
'z, x, y'
'x, -z, -y'
'-z, -x, y'
'-x, z, -y'
'z, -x, -y'
'-x, -z, y'
'-z, x, -y'
'x, z, y'
'y, z, x'
'z, y, x'
'z, -y, -x'
'-z, -y, x'
'-z, y, -x'
'y, -z, -x'
'-y, -z, x'
'-y, z, -x'

loop_
_atom_site_label
_atom_site_type_symbol
_atom_site_fract_x
_atom_site_fract_y
_atom_site_fract_z
_atom_site_U_iso_or_equiv
_atom_site_adp_type
_atom_site_occupancy
_atom_site_site_symmetry_order
_atom_site_calc_flag
_atom_site_refinement_flags_posn
_atom_site_refinement_flags_adp
_atom_site_refinement_flags_occupancy
_atom_site_disorder_assembly
_atom_site_disorder_group
Cd1 Cd 0.28653(17) 0.28653(17) 0.28653(17) 0.123(2) Uani 1 6 d S T P . .
Cd2 Cd 0.28216(12) 0.16170(9) 0.16170(9) 0.0889(11) Uani 1 2 d DS T P . .
Cd3 Cd 0.12013(9) 0.12013(9) 0.12013(9) 0.0571(11) Uani 1 6 d S T P . .
Cd4 Cd 0.24255(8) 0.12325(8) -0.00123(9) 0.0767(8) Uani 1 1 d . . . . .
Cd5 Cd 0.12138(11) 0.0000 0.0000 0.0464(8) Uani 1 4 d S T P . .
Cd6 Cd 0.12204(10) 0.12204(10) -0.12204(10) 0.0699(13) Uani 1 6 d S T P . .
S1 S 0.3443(5) 0.2219(4) 0.2219(4) 0.111(4) Uani 1 2 d S T P A .
S2 S 0.1807(4) 0.1807(4) 0.1807(4) 0.079(5) Uani 1 6 d S T P . .
S3 S 0.1834(3) 0.06049(19) 0.06049(19) 0.045(2) Uani 1 2 d S T P A .
S4 S 0.0614(2) 0.0614(2) -0.0614(2) 0.034(3) Uani 1 6 d S T P A .
S5 S 0.1835(3) 0.1835(3) -0.0628(4) 0.074(3) Uani 1 2 d S T P . .
S6A S 0.2783(12) 0.2009(12) 0.0681(13) 0.093(8) Uani 0.37(2) 1 d D . P A 1
S6B S 0.3063(8) 0.1800(8) 0.0596(6) 0.090(5) Uani 0.63(2) 1 d . . P A 2
S7 S 0.3040(4) 0.0609(3) -0.0609(3) 0.079(3) Uani 1 2 d DS T P . .
O1 O 0.3446(12) 0.3446(12) 0.3446(12) 0.17(3) Uani 1 6 d S T P . .
C1 C 0.321(10) 0.261(7) 0.072(5) 0.32(3) Uiso 0.37(2) 1 d DG . P . 1
C2 C 0.370(9) 0.243(5) 0.096(10) 0.32(3) Uiso 0.37(2) 1 d G . P . 1
C3 C 0.390(5) 0.269(10) 0.144(10) 0.32(3) Uiso 0.37(2) 1 d G . P A 1
C4 C 0.361(11) 0.313(9) 0.167(4) 0.32(3) Uiso 0.37(2) 1 d G . P A 1
C5 C 0.311(10) 0.331(4) 0.143(10) 0.32(3) Uiso 0.37(2) 1 d G . P . 1
C6 C 0.291(5) 0.305(8) 0.095(10) 0.32(3) Uiso 0.37(2) 1 d DG . P . 1
C1A C 0.344(4) 0.222(5) 0.037(6) 0.32(3) Uiso 0.63(2) 1 d G . P A 2
C2A C 0.395(6) 0.208(3) 0.060(4) 0.32(3) Uiso 0.63(2) 1 d DG . P A 2
C3A C 0.442(4) 0.241(6) 0.051(4) 0.32(3) Uiso 0.63(2) 1 d G . P A 2
C4A C 0.437(5) 0.289(5) 0.018(5) 0.32(3) Uiso 0.63(2) 1 d G . P A 2
C5A C 0.386(7) 0.303(4) -0.005(4) 0.32(3) Uiso 0.63(2) 1 d G . P A 2
C6A C 0.340(4) 0.270(6) 0.004(5) 0.32(3) Uiso 0.63(2) 1 d G . P A 2
C7 C 0.338(2) 0.102(2) -0.113(2) 0.187(11) Uiso 0.5 1 d DG . P . .
C8 C 0.391(2) 0.0858(14) -0.1295(18) 0.187(11) Uiso 1 1 d G . . . .
C9 C 0.4199(14) 0.118(2) -0.1686(19) 0.187(11) Uiso 1 1 d G . . . .
C10 C 0.395(2) 0.165(2) -0.191(2) 0.187(11) Uiso 0.5 1 d G . P . .
C11 C 0.342(3) 0.181(3) -0.179(4) 0.187(11) Uiso 1 2 d G . P . .
C12 C 0.3136(19) 0.149(3) -0.135(4) 0.187(11) Uiso 0.5 1 d G . P . .

loop_
_atom_site_aniso_label
_atom_site_aniso_U_11
_atom_site_aniso_U_22
_atom_site_aniso_U_33
_atom_site_aniso_U_23
_atom_site_aniso_U_13
_atom_site_aniso_U_12
Cd1 0.123(2) 0.123(2) 0.123(2) -0.015(2) -0.015(2) -0.015(2)
Cd2 0.0771(19) 0.0949(14) 0.0949(14) -0.0126(17) -0.0085(11) -0.0085(11)
Cd3 0.0571(11) 0.0571(11) 0.0571(11) -0.0039(10) -0.0039(10) -0.0039(10)
Cd4 0.0687(12) 0.0876(14) 0.0737(13) -0.0018(12) 0.0058(9) -0.0163(9)
Cd5 0.0422(16) 0.0485(11) 0.0485(11) 0.0008(14) 0.000 0.000
Cd6 0.0699(13) 0.0699(13) 0.0699(13) 0.0101(12) 0.0101(12) -0.0101(12)
S1 0.102(8) 0.115(6) 0.115(6) -0.025(7) -0.022(5) -0.022(5)
S2 0.079(5) 0.079(5) 0.079(5) -0.016(4) -0.016(4) -0.016(4)
S3 0.042(4) 0.046(3) 0.046(3) 0.000(3) -0.003(2) -0.003(2)
S4 0.034(3) 0.034(3) 0.034(3) -0.002(3) -0.002(3) 0.002(3)
S5 0.076(4) 0.076(4) 0.069(6) -0.005(3) -0.005(3) -0.015(4)
S6A 0.063(15) 0.103(19) 0.112(18) -0.003(13) 0.014(13) 0.002(12)
S6B 0.092(12) 0.104(12) 0.074(8) 0.011(8) -0.007(8) -0.050(10)
S7 0.068(6) 0.085(4) 0.085(4) 0.001(5) 0.005(3) -0.005(3)
O1 0.17(3) 0.17(3) 0.17(3) -0.07(2) -0.07(2) -0.07(2)

loop_
_atom_type_symbol
_atom_type_description
_atom_type_scat_dispersion_real
_atom_type_scat_dispersion_imag
_atom_type_scat_source
C C 0.0033 0.0016 'International Tables Vol C Tables 4.2.6.8 and 6.1.1.4'
Cd Cd -0.8075 1.2024 'International Tables Vol C Tables 4.2.6.8 and 6.1.1.4'
O O 0.0106 0.0060 'International Tables Vol C Tables 4.2.6.8 and 6.1.1.4'
S S 0.1246 0.1234 'International Tables Vol C Tables 4.2.6.8 and 6.1.1.4'

loop_
_geom_angle_atom_site_label_1
_geom_angle_atom_site_label_2
_geom_angle_atom_site_label_3
_geom_angle
_geom_angle_site_symmetry_1
_geom_angle_site_symmetry_3
O1 Cd1 S1 112.4(3) . .
O1 Cd1 S1 112.4(3) . 17
S1 Cd1 S1 106.3(3) . 17
O1 Cd1 S1 112.4(3) . 8
S1 Cd1 S1 106.3(3) . 8
S1 Cd1 S1 106.3(3) 17 8
S6A Cd2 S6A 135.3(14) . 16
S6A Cd2 S2 93.4(7) . .
S6A Cd2 S2 93.4(7) 16 .
S6A Cd2 S1 109.2(7) . .
S6A Cd2 S1 109.2(7) 16 .
S2 Cd2 S1 111.3(4) . .
S2 Cd2 S6B 111.2(5) . .
S1 Cd2 S6B 108.4(4) . .
S2 Cd2 S6B 111.2(5) . 16
S1 Cd2 S6B 108.4(4) . 16
S6B Cd2 S6B 106.1(10) . 16
S2 Cd3 S3 107.85(17) . .
S2 Cd3 S3 107.85(17) . 17
S3 Cd3 S3 111.04(16) . 17
S2 Cd3 S3 107.85(17) . 8
S3 Cd3 S3 111.04(16) . 8
S3 Cd3 S3 111.04(16) 17 8
S5 Cd4 S6B 112.0(5) . .
S5 Cd4 S7 109.6(3) . .
S6B Cd4 S7 107.0(6) . .
S5 Cd4 S3 111.7(3) . .
S6B Cd4 S3 108.8(3) . .
S7 Cd4 S3 107.6(3) . .
S5 Cd4 S6A 98.5(7) . .
S7 Cd4 S6A 125.6(6) . .
S3 Cd4 S6A 103.4(6) . .
S4 Cd5 S4 110.8(4) 2 .
S4 Cd5 S3 109.47(14) 2 5
S4 Cd5 S3 109.47(14) . 5
S4 Cd5 S3 109.47(14) 2 .
S4 Cd5 S3 109.47(14) . .
S3 Cd5 S3 108.1(3) 5 .
S4 Cd6 S5 110.5(2) . .
S4 Cd6 S5 110.5(2) . 10
S5 Cd6 S5 108.4(3) . 10
S4 Cd6 S5 110.5(2) . 15
S5 Cd6 S5 108.4(3) . 15
S5 Cd6 S5 108.4(3) 10 15
Cd2 S1 Cd1 111.6(5) . .
Cd3 S2 Cd2 110.5(3) . .
Cd3 S2 Cd2 110.5(3) . 17
Cd2 S2 Cd2 108.5(3) . 17
Cd3 S2 Cd2 110.5(3) . 8
Cd2 S2 Cd2 108.5(3) . 8
Cd2 S2 Cd2 108.5(3) 17 8
Cd3 S3 Cd5 107.2(3) . .
Cd3 S3 Cd4 109.21(18) . 16
Cd5 S3 Cd4 109.45(17) . 16
Cd3 S3 Cd4 109.21(18) . .
Cd5 S3 Cd4 109.45(17) . .
Cd4 S3 Cd4 112.2(3) 16 .
Cd6 S4 Cd5 110.1(2) . 19
Cd6 S4 Cd5 110.1(2) . 4
Cd5 S4 Cd5 108.8(2) 19 4
Cd6 S4 Cd5 110.1(2) . .
Cd5 S4 Cd5 108.8(2) 19 .
Cd5 S4 Cd5 108.8(2) 4 .
Cd4 S5 Cd4 107.7(3) 8 .
Cd4 S5 Cd6 109.0(3) 8 .
Cd4 S5 Cd6 109.0(3) . .
C1 S6A Cd2 105(5) . .
C1 S6A Cd4 142(5) . .
Cd2 S6A Cd4 108.7(11) . .
C1A S6B C2A 37(5) . .
C1A S6B Cd4 123(5) . .
C2A S6B Cd4 139(2) . .
C1A S6B Cd2 128(5) . .
C2A S6B Cd2 105(2) . .
Cd4 S6B Cd2 109.0(5) . .
C7 S7 C7 12(4) 10 .
C7 S7 Cd4 99(2) 10 .
C7 S7 Cd4 110(2) . .
C7 S7 Cd4 110(2) 10 10
C7 S7 Cd4 99(2) . 10
Cd4 S7 Cd4 109.0(4) . 10
C6 C1 C2 108(10) 8 .
C6 C1 C6 12(10) 8 .
C2 C1 C6 120.0 . .
C6 C1 S6A 114(10) 8 .
C2 C1 S6A 105(10) . .
C6 C1 S6A 110(10) . .
C6 C1 C1 39(10) 8 8
C2 C1 C1 145(10) . 8
C6 C1 C1 26(10) . 8
S6A C1 C1 100(10) . 8
C1 C2 C3 120.0 . .
C1 C2 C6 29.0(10) . 8
C3 C2 C6 91.1(10) . 8
C4 C3 C2 120.0 . .
C4 C3 C5 31.8(14) . 8
C2 C3 C5 88.3(13) . 8
C5 C4 C5 25(10) 8 .
C5 C4 C3 95(10) 8 .
C5 C4 C3 120.0 . .
C5 C4 C4 60(10) 8 8
C5 C4 C4 34.7 . 8
C3 C4 C4 153.8 . 8
C5 C5 C4 120(10) 8 8
C5 C5 C6 85.7 8 .
C4 C5 C6 153(10) 8 .
C5 C5 C4 34.7 8 .
C4 C5 C4 85(10) 8 .
C6 C5 C4 120.0 . .
C5 C5 C6 67(10) 8 8
C4 C5 C6 170(10) 8 8
C6 C5 C6 18(10) . 8
C4 C5 C6 102(10) . 8
C5 C5 C3 170(3) 8 8
C4 C5 C3 53(10) 8 8
C6 C5 C3 100.3(14) . 8
C4 C5 C3 138(2) . 8
C6 C5 C3 119(10) 8 8
C6 C6 C1 141(10) 8 8
C6 C6 C5 94.32(11) 8 .
C1 C6 C5 123(10) 8 .
C6 C6 C1 26.19(9) 8 .
C1 C6 C1 115(10) 8 .
C5 C6 C1 120.0 . .
C6 C6 C5 67(10) 8 8
C1 C6 C5 150(10) 8 8
C5 C6 C5 27(10) . 8
C1 C6 C5 93(10) . 8
C6 C6 C2 171.3(10) 8 8
C1 C6 C2 43(10) 8 8
C5 C6 C2 80.3(8) . 8
C1 C6 C2 156.6(3) . 8
C5 C6 C2 107(10) 8 8
C2A C1A C6A 120.0 . .
C2A C1A S6B 103(10) . .
C6A C1A S6B 137(10) . .
C3A C2A C1A 120.0 . .
C3A C2A S6B 160(7) . .
C1A C2A S6B 40(8) . .
C2A C3A C4A 120.0 . .
C3A C4A C5A 120.0 . .
C6A C5A C4A 120.0 . .
C5A C6A C1A 120.0 . .
C7 C7 C12 92(7) 10 10
C7 C7 C8 113(3) 10 .
C12 C7 C8 112(4) 10 .
C7 C7 C12 72(2) 10 .
C12 C7 C12 20(8) 10 .
C8 C7 C12 120.0 . .
C7 C7 C8 54(3) 10 10
C12 C7 C8 112(5) 10 10
C8 C7 C8 60(2) . 10
C12 C7 C8 98.7(12) . 10
C7 C7 S7 84(2) 10 .
C12 C7 S7 126(4) 10 .
C8 C7 S7 118(4) . .
C12 C7 S7 122(4) . .
C8 C7 S7 109(5) 10 .
C7 C8 C9 120.0 . .
C7 C8 C8 66.5 . 10
C9 C8 C8 95.1 . 10
C7 C8 C7 13(4) . 10
C9 C8 C7 117.5(13) . 10
C8 C8 C7 54(4) 10 10
C8 C9 C10 120.0 . .
C8 C9 C9 84.9 . 10
C10 C9 C9 72.0 . 10
C8 C9 C10 109.4(14) . 10
C10 C9 C10 27(3) . 10
C9 C9 C10 45(3) 10 10
C10 C10 C11 73(8) 10 10
C10 C10 C11 69.5 10 .
C11 C10 C11 3(8) 10 .
C10 C10 C9 108.0 10 .
C11 C10 C9 122.3(14) 10 .
C11 C10 C9 122.9 . .
C10 C10 C9 45.5(18) 10 10
C11 C10 C9 97(6) 10 10
C11 C10 C9 94.6(10) . 10
C9 C10 C9 62.6(18) . 10
C11 C11 C10 107(6) 10 10
C11 C11 C10 69.5(8) 10 .
C10 C11 C10 38(6) 10 .
C11 C11 C12 97.9(3) 10 .
C10 C11 C12 111.4(15) 10 .
C10 C11 C12 116.5 . .
C11 C11 C12 79(7) 10 10
C10 C11 C12 117.3(16) 10 10
C10 C11 C12 109(3) . 10
C12 C11 C12 19(7) . 10
C12 C12 C7 88(6) 10 10
C12 C12 C11 82.1 10 .
C7 C12 C11 124.6(7) 10 .
C12 C12 C7 72.0 10 .
C7 C12 C7 16(6) 10 .
C11 C12 C7 120.3 . .
C12 C12 C11 79(7) 10 10
C7 C12 C11 124(2) 10 10
C11 C12 C11 3(7) . 10
C7 C12 C11 119(3) . 10

loop_
_geom_bond_atom_site_label_1
_geom_bond_atom_site_label_2
_geom_bond_distance
_geom_bond_site_symmetry_2
Cd1 O1 2.41(5) .
Cd1 S1 2.594(14) .
Cd1 S1 2.594(14) 17
Cd1 S1 2.594(13) 8
Cd2 S6A 2.43(3) .
Cd2 S6A 2.43(3) 16
Cd2 S2 2.517(6) .
Cd2 S1 2.527(12) .
Cd2 S6B 2.554(15) .
Cd2 S6B 2.554(15) 16
Cd3 S2 2.514(15) .
Cd3 S3 2.528(7) .
Cd3 S3 2.528(7) 17
Cd3 S3 2.528(7) 8
Cd4 S5 2.505(6) .
Cd4 S6B 2.513(14) .
Cd4 S7 2.540(6) .
Cd4 S3 2.542(4) .
Cd4 S6A 2.64(3) .
Cd5 S4 2.531(4) 2
Cd5 S4 2.531(4) .
Cd5 S3 2.534(7) 5
Cd5 S3 2.534(7) .
Cd6 S4 2.516(11) .
Cd6 S5 2.522(9) .
Cd6 S5 2.522(9) 10
Cd6 S5 2.522(9) 15
S2 Cd2 2.517(6) 17
S2 Cd2 2.517(6) 8
S3 Cd4 2.542(4) 16
S4 Cd5 2.531(4) 19
S4 Cd5 2.531(4) 4
S5 Cd4 2.505(6) 8
S6A C1 1.77(4) .
S6B C1A 1.46(9) .
S6B C2A 2.23(16) .
S7 C7 1.78(3) 10
S7 C7 1.78(3) .
S7 Cd4 2.540(6) 10
C1 C6 1.0(3) 8
C1 C2 1.3900 .
C1 C6 1.3900 .
C1 C1 2.0(6) 8
C2 C3 1.3900 .
C2 C6 1.9(4) 8
C3 C4 1.3900 .
C3 C5 1.7(4) 8
C4 C5 0.91(18) 8
C4 C5 1.3900 .
C4 C4 1.6(7) 8
C5 C5 0.7(4) 8
C5 C4 0.9(3) 8
C5 C6 1.3900 .
C5 C6 1.50(14) 8
C5 C3 1.7(4) 8
C6 C6 0.5(4) 8
C6 C1 1.0(2) 8
C6 C5 1.50(14) 8
C6 C2 1.9(3) 8
C1A C2A 1.3900 .
C1A C6A 1.3900 .
C2A C3A 1.3900 .
C3A C4A 1.3900 .
C4A C5A 1.3900 .
C5A C6A 1.3900 .
C7 C7 0.37(14) 10
C7 C12 1.323(8) 10
C7 C8 1.3900 .
C7 C12 1.3900 .
C7 C8 1.58(5) 10
C8 C9 1.3900 .
C8 C8 1.48(8) 10
C8 C7 1.58(7) 10
C9 C10 1.3900 .
C9 C9 1.73(8) 10
C9 C10 1.85(9) 10
C10 C10 0.87(13) 10
C10 C11 1.34(6) 10
C10 C11 1.3632 .
C10 C9 1.85(6) 10
C11 C11 0.08(19) 10
C11 C10 1.34(4) 10
C11 C12 1.4678 .
C11 C12 1.48(4) 10
C12 C12 0.49(18) 10
C12 C7 1.323(16) 10
C12 C11 1.48(4) 10

loop_
_geom_torsion_atom_site_label_1
_geom_torsion_atom_site_label_2
_geom_torsion_atom_site_label_3
_geom_torsion_atom_site_label_4
_geom_torsion
_geom_torsion_site_symmetry_1
_geom_torsion_site_symmetry_4
Cd2 S6A C1 C6 -68(29) . 8
Cd4 S6A C1 C6 141(15) . 8
Cd2 S6A C1 C2 50(14) . .
Cd4 S6A C1 C2 -102(5) . .
Cd2 S6A C1 C6 -81(15) . .
Cd4 S6A C1 C6 128(5) . .
Cd2 S6A C1 C1 -106(3) . 8
Cd4 S6A C1 C1 103(12) . 8
C6 C1 C2 C3 -3(3) 8 .
C6 C1 C2 C3 0.00(5) . .
S6A C1 C2 C3 -125(9) . .
C1 C1 C2 C3 10(9) 8 .
C6 C1 C2 C6 3(3) . 8
S6A C1 C2 C6 -122(8) . 8
C1 C1 C2 C6 12(10) 8 8
C1 C2 C3 C4 0.0 . .
C6 C2 C3 C4 -1.3(13) 8 .
C1 C2 C3 C5 2.2(16) . 8
C6 C2 C3 C5 1(2) 8 8
C2 C3 C4 C5 4(3) . 8
C2 C3 C4 C5 0.00(5) . .
C5 C3 C4 C5 -4(3) 8 .
C2 C3 C4 C4 -12.5(2) . 8
C5 C3 C4 C4 -17(3) 8 8
C3 C4 C5 C5 9.63(16) . 8
C4 C4 C5 C5 -179.99(13) 8 8
C5 C4 C5 C4 179.99(12) 8 8
C3 C4 C5 C4 -170.4 . 8
C5 C4 C5 C6 -9.63(12) 8 .
C3 C4 C5 C6 0.0 . .
C4 C4 C5 C6 170.4 8 .
C5 C4 C5 C6 -7.9(11) 8 8
C3 C4 C5 C6 1.8(11) . 8
C4 C4 C5 C6 172.1(11) 8 8
C5 C4 C5 C3 -170(2) 8 8
C3 C4 C5 C3 -160(2) . 8
C4 C4 C5 C3 10(2) 8 8
C5 C5 C6 C6 0.0 8 8
C4 C5 C6 C6 164(25) 8 8
C4 C5 C6 C6 5.5 . 8
C3 C5 C6 C6 172.2(19) 8 8
C5 C5 C6 C1 -172(14) 8 8
C4 C5 C6 C1 -8(32) 8 8
C4 C5 C6 C1 -166(14) . 8
C6 C5 C6 C1 -172(14) 8 8
C3 C5 C6 C1 0(14) 8 8
C5 C5 C6 C1 -5.5 8 .
C4 C5 C6 C1 158(25) 8 .
C4 C5 C6 C1 0.0 . .
C6 C5 C6 C1 -5.48(6) 8 .
C3 C5 C6 C1 166.8(19) 8 .
C4 C5 C6 C5 164(25) 8 8
C4 C5 C6 C5 5.49(7) . 8
C6 C5 C6 C5 0.01(12) 8 8
C3 C5 C6 C5 172.2(19) 8 8
C5 C5 C6 C2 -173.1(12) 8 8
C4 C5 C6 C2 -9(26) 8 8
C4 C5 C6 C2 -167.6(12) . 8
C6 C5 C6 C2 -173.1(12) 8 8
C3 C5 C6 C2 -1(2) 8 8
C2 C1 C6 C6 -12.5(3) . 8
S6A C1 C6 C6 110(9) . 8
C1 C1 C6 C6 180(100) 8 8
C6 C1 C6 C1 180(100) 8 8
C2 C1 C6 C1 168(11) . 8
S6A C1 C6 C1 -70(12) . 8
C6 C1 C6 C5 12.5(4) 8 .
C2 C1 C6 C5 0.0 . .
S6A C1 C6 C5 122(10) . .
C1 C1 C6 C5 -168(11) 8 .
C6 C1 C6 C5 10.0(11) 8 8
C2 C1 C6 C5 -2.5(11) . 8
S6A C1 C6 C5 120(9) . 8
C1 C1 C6 C5 -170(11) 8 8
C6 C1 C6 C2 160(4) 8 8
C2 C1 C6 C2 148(4) . 8
S6A C1 C6 C2 -90(12) . 8
C1 C1 C6 C2 -20(12) 8 8
Cd4 S6B C1A C2A -129(4) . .
Cd2 S6B C1A C2A 62(7) . .
C2A S6B C1A C6A -176(9) . .
Cd4 S6B C1A C6A 55(9) . .
Cd2 S6B C1A C6A -114(9) . .
C6A C1A C2A C3A 0.0 . .
S6B C1A C2A C3A -177(7) . .
C6A C1A C2A S6B 177(7) . .
C1A C2A C3A C4A 0.0 . .
S6B C2A C3A C4A -6(13) . .
C2A C3A C4A C5A 0.0 . .
C3A C4A C5A C6A 0.0 . .
C4A C5A C6A C1A 0.0 . .
C2A C1A C6A C5A 0.0 . .
S6B C1A C6A C5A 175(10) . .
Cd4 S7 C7 C7 33.7(7) . 10
Cd4 S7 C7 C7 148.0(6) 10 10
C7 S7 C7 C12 -89(10) 10 10
Cd4 S7 C7 C12 -55(10) . 10
Cd4 S7 C7 C12 59(10) 10 10
C7 S7 C7 C8 113(4) 10 .
Cd4 S7 C7 C8 147(3) . .
Cd4 S7 C7 C8 -99(4) 10 .
C7 S7 C7 C12 -64(3) 10 .
Cd4 S7 C7 C12 -31(3) . .
Cd4 S7 C7 C12 83(3) 10 .
C7 S7 C7 C8 49(4) 10 10
Cd4 S7 C7 C8 82(3) . 10
Cd4 S7 C7 C8 -163(4) 10 10
C7 C7 C8 C9 -82(2) 10 .
C12 C7 C8 C9 21(8) 10 .
C12 C7 C8 C9 0.0 . .
C8 C7 C8 C9 -82.1 10 .
S7 C7 C8 C9 -178(5) . .
C7 C7 C8 C8 0(2) 10 10
C12 C7 C8 C8 103(8) 10 10
C12 C7 C8 C8 82.1 . 10
S7 C7 C8 C8 -96(5) . 10
C12 C7 C8 C7 103(7) 10 10
C12 C7 C8 C7 82(2) . 10
C8 C7 C8 C7 0(2) 10 10
S7 C7 C8 C7 -96(4) . 10
C7 C8 C9 C10 0.0 . .
C8 C8 C9 C10 -65.8 10 .
C7 C8 C9 C10 -14(5) 10 .
C7 C8 C9 C9 65.8 . 10
C8 C8 C9 C9 0.0 10 10
C7 C8 C9 C9 52(5) 10 10
C7 C8 C9 C10 27(3) . 10
C8 C8 C9 C10 -39(3) 10 10
C7 C8 C9 C10 13(6) 10 10
C8 C9 C10 C10 72.7 . 10
C9 C9 C10 C10 0.0 10 10
C8 C9 C10 C11 -8(9) . 10
C9 C9 C10 C11 -81(9) 10 10
C10 C9 C10 C11 -81(9) 10 10
C8 C9 C10 C11 -4.1 . .
C9 C9 C10 C11 -76.8 10 .
C10 C9 C10 C11 -76.8 10 .
C8 C9 C10 C9 72.7 . 10
C10 C9 C10 C9 0.0 10 10
C10 C10 C11 C11 180(100) 10 10
C9 C10 C11 C11 -81.33(16) . 10
C9 C10 C11 C11 -141.4(15) 10 10
C11 C10 C11 C10 -180(100) 10 10
C9 C10 C11 C10 98.7 . 10
C9 C10 C11 C10 38.6(15) 10 10
C10 C10 C11 C12 -91.3 10 .
C11 C10 C11 C12 88.77(14) 10 .
C9 C10 C11 C12 7.4 . .
C9 C10 C11 C12 -52.6(15) 10 .
C10 C10 C11 C12 -110(7) 10 10
C11 C10 C11 C12 70(7) 10 10
C9 C10 C11 C12 -12(7) . 10
C9 C10 C11 C12 -72(7) 10 10
C11 C11 C12 C12 0.0(5) 10 10
C10 C11 C12 C12 -112(6) 10 10
C10 C11 C12 C12 -71.0 . 10
C11 C11 C12 C7 81(7) 10 10
C10 C11 C12 C7 -31(10) 10 10
C10 C11 C12 C7 10(7) . 10
C12 C11 C12 C7 81(7) 10 10
C11 C11 C12 C7 63.8(5) 10 .
C10 C11 C12 C7 -48(6) 10 .
C10 C11 C12 C7 -7.2 . .
C12 C11 C12 C7 63.7 10 .
C10 C11 C12 C11 -112(6) 10 10
C10 C11 C12 C11 -71.0(5) . 10
C12 C11 C12 C11 0.0(5) 10 10
C7 C7 C12 C12 180(2) 10 10
C8 C7 C12 C12 72.7 . 10
C8 C7 C12 C12 132(2) 10 10
S7 C7 C12 C12 -109(5) . 10
C12 C7 C12 C7 -180(2) 10 10
C8 C7 C12 C7 -107(2) . 10
C8 C7 C12 C7 -48(4) 10 10
S7 C7 C12 C7 71(3) . 10
C7 C7 C12 C11 111(2) 10 .
C12 C7 C12 C11 -69.1 10 .
C8 C7 C12 C11 3.7 . .
C8 C7 C12 C11 63(2) 10 .
S7 C7 C12 C11 -178(5) . .
C7 C7 C12 C11 114(8) 10 10
C12 C7 C12 C11 -66(7) 10 10
C8 C7 C12 C11 7(7) . 10
C8 C7 C12 C11 67(8) 10 10
S7 C7 C12 C11 -175(9) . 10
